data_4030583
loop_
_publ_author_name
'Guthrie, Daryl A.'
'Ho, Anthony'
'Takahashi, Cyrus G.'
'Collins, Anthony'
'Morris, Matthew'
'Toscano, John P.'

_publ_section_title
;
 &quot;Catch-and-Release&quot; of HNO with Pyrazolones.
;
_journal_issue 3
_journal_name_full 'The Journal of organic chemistry'
_journal_page_first 1338
_journal_page_last 1348
_journal_paper_doi 10.1021/jo502330w
_journal_volume 80
_journal_year 2015
_chemical_formula_moiety 'C11 H12 N2 O2'
_chemical_formula_sum 'C11 H12 N2 O2'
_chemical_formula_weight 204.23
_chemical_name_systematic
; 
 ? 
;
_space_group_IT_number 2
_symmetry_cell_setting triclinic
_symmetry_space_group_name_Hall '-P 1'
_symmetry_space_group_name_H-M 'P -1'
_atom_sites_solution_hydrogens difmap
_atom_sites_solution_primary direct
_atom_sites_solution_secondary difmap
_audit_creation_method SHELXL-97
_cell_angle_alpha 110.752(5)
_cell_angle_beta 94.833(4)
_cell_angle_gamma 106.902(5)
_cell_formula_units_Z 2
_cell_length_a 6.9967(3)
_cell_length_b 8.5345(5)
_cell_length_c 9.7334(6)
_cell_measurement_reflns_used 3186
_cell_measurement_temperature 110(2)
_cell_measurement_theta_max 27.61
_cell_measurement_theta_min 2.28
_cell_volume 508.51(6)
_computing_cell_refinement
;
CrysAlisPro, Agilent Technologies,
Version 1.171.36.20 (release 27-06-2012 CrysAlis171 .NET)
(compiled Jul 11 2012,15:38:31)
;
_computing_data_collection
;
CrysAlisPro, Agilent Technologies,
Version 1.171.36.20 (release 27-06-2012 CrysAlis171 .NET)
(compiled Jul 11 2012,15:38:31)
;
_computing_data_reduction
;
CrysAlisPro, Agilent Technologies,
Version 1.171.36.20 (release 27-06-2012 CrysAlis171 .NET)
(compiled Jul 11 2012,15:38:31)
;
_computing_molecular_graphics 'SHELXTL v6.10 (Sheldrick, 2008)'
_computing_publication_material 'SHELXTL v6.10 (Sheldrick, 2008)'
_computing_structure_refinement 'SHELXL-97 (Sheldrick, 2008)'
_computing_structure_solution 'SHELXS-97 (Sheldrick, 2008)'
_diffrn_ambient_temperature 110(2)
_diffrn_detector_area_resol_mean 15.989
_diffrn_measured_fraction_theta_full 1.000
_diffrn_measured_fraction_theta_max 1.000
_diffrn_measurement_device_type 'Goniometer KM4/Xcalibur, detector: Sapphire3'
_diffrn_measurement_method '\w scans'
_diffrn_radiation_monochromator graphite
_diffrn_radiation_source 'Enhance (Mo) X-ray Source'
_diffrn_radiation_type MoK\a
_diffrn_radiation_wavelength 0.71073
_diffrn_reflns_av_R_equivalents 0.0210
_diffrn_reflns_av_sigmaI/netI 0.0212
_diffrn_reflns_limit_h_max 9
_diffrn_reflns_limit_h_min -9
_diffrn_reflns_limit_k_max 11
_diffrn_reflns_limit_k_min -11
_diffrn_reflns_limit_l_max 11
_diffrn_reflns_limit_l_min -12
_diffrn_reflns_number 6277
_diffrn_reflns_theta_full 27.50
_diffrn_reflns_theta_max 27.50
_diffrn_reflns_theta_min 2.29
_exptl_absorpt_coefficient_mu 0.094
_exptl_absorpt_correction_T_max 0.987
_exptl_absorpt_correction_T_min 0.966
_exptl_absorpt_correction_type analytical
_exptl_absorpt_process_details
;
CrysAlisPro, Agilent Technologies,
Version 1.171.36.20 (release 27-06-2012 CrysAlis171 .NET)
(compiled Jul 11 2012,15:38:31)
Analytical numeric absorption correction using a multifaceted crystal
            model based on expressions derived by R.C. Clark & J.S. Reid.
(Clark, R. C. & Reid, J. S. (1995). Acta Cryst. A51, 887-897)
;
_exptl_crystal_colour colorless
_exptl_crystal_density_diffrn 1.334
_exptl_crystal_density_method 'not measured'
_exptl_crystal_description 'irregular block'
_exptl_crystal_F_000 216
_exptl_crystal_size_max 0.55
_exptl_crystal_size_mid 0.38
_exptl_crystal_size_min 0.19
_refine_diff_density_max 0.350
_refine_diff_density_min -0.228
_refine_diff_density_rms 0.045
_refine_ls_extinction_method none
_refine_ls_goodness_of_fit_ref 1.059
_refine_ls_hydrogen_treatment constr
_refine_ls_matrix_type full
_refine_ls_number_parameters 139
_refine_ls_number_reflns 2332
_refine_ls_number_restraints 0
_refine_ls_restrained_S_all 1.059
_refine_ls_R_factor_all 0.0399
_refine_ls_R_factor_gt 0.0350
_refine_ls_shift/su_max 0.000
_refine_ls_shift/su_mean 0.000
_refine_ls_structure_factor_coef Fsqd
_refine_ls_weighting_details 'calc w=1/[\s^2^(Fo^2^)+(0.0574P)^2^+0.1186P] where P=(Fo^2^+2Fc^2^)/3'
_refine_ls_weighting_scheme calc
_refine_ls_wR_factor_gt 0.0976
_refine_ls_wR_factor_ref 0.1011
_reflns_number_gt 2063
_reflns_number_total 2332
_reflns_threshold_expression I>2\s(I)
_cod_data_source_file jo502330w_si_002.cif
_cod_data_source_block PY-2OH
_cod_depositor_comments 'Adding full bibliography for 4030583.cif.'
_cod_original_cell_volume 508.51(5)
_cod_database_code 4030583

loop_
_symmetry_equiv_pos_as_xyz
'x, y, z'
'-x, -y, -z'

loop_
_atom_site_label
_atom_site_type_symbol
_atom_site_fract_x
_atom_site_fract_y
_atom_site_fract_z
_atom_site_U_iso_or_equiv
_atom_site_adp_type
_atom_site_occupancy
_atom_site_symmetry_multiplicity
_atom_site_calc_flag
_atom_site_refinement_flags
C1 C 0.78999(16) 0.84386(14) 0.55671(11) 0.0182(2) Uani 1 1 d .
H1 H 0.8531 0.7691 0.4946 0.022 Uiso 1 1 calc R
C2 C 0.90770(17) 1.00228(15) 0.67618(12) 0.0213(2) Uani 1 1 d .
H2 H 1.0524 1.0370 0.6943 0.026 Uiso 1 1 calc R
C3 C 0.81635(18) 1.11031(14) 0.76933(12) 0.0220(2) Uani 1 1 d .
H3 H 0.8979 1.2188 0.8501 0.026 Uiso 1 1 calc R
C4 C 0.60499(18) 1.05846(14) 0.74342(12) 0.0203(2) Uani 1 1 d .
H4 H 0.5419 1.1303 0.8087 0.024 Uiso 1 1 calc R
C5 C 0.48443(16) 0.90245(14) 0.62286(11) 0.0174(2) Uani 1 1 d .
H5 H 0.3398 0.8686 0.6044 0.021 Uiso 1 1 calc R
C6 C 0.57823(16) 0.79653(13) 0.52953(11) 0.0153(2) Uani 1 1 d .
C7 C 0.49617(15) 0.58437(13) 0.26189(11) 0.0148(2) Uani 1 1 d .
C8 C 0.29708(15) 0.44114(13) 0.15810(11) 0.0147(2) Uani 1 1 d .
C9 C 0.15536(15) 0.45465(13) 0.26721(11) 0.0161(2) Uani 1 1 d .
C10 C 0.32267(17) 0.25933(14) 0.09832(12) 0.0195(2) Uani 1 1 d .
H10A H 0.1940 0.1689 0.0334 0.029 Uiso 1 1 calc R
H10B H 0.3598 0.2292 0.1827 0.029 Uiso 1 1 calc R
H10C H 0.4307 0.2629 0.0404 0.029 Uiso 1 1 calc R
C11 C -0.06636(16) 0.35023(15) 0.22601(12) 0.0215(2) Uani 1 1 d .
H11A H -0.1265 0.3834 0.3148 0.032 Uiso 1 1 calc R
H11B H -0.0864 0.2226 0.1884 0.032 Uiso 1 1 calc R
H11C H -0.1327 0.3757 0.1477 0.032 Uiso 1 1 calc R
N1 N 0.45596(13) 0.64250(11) 0.40175(9) 0.0158(2) Uani 1 1 d .
N2 N 0.24572(13) 0.56491(12) 0.40211(10) 0.0170(2) Uani 1 1 d .
O1 O 0.65783(11) 0.63839(10) 0.22533(8) 0.01959(19) Uani 1 1 d .
O2 O 0.23309(12) 0.48992(10) 0.04272(8) 0.01797(18) Uani 1 1 d .
H2A H 0.2798 0.4457 -0.0328 0.027 Uiso 1 1 calc R

loop_
_atom_site_aniso_label
_atom_site_aniso_U_11
_atom_site_aniso_U_22
_atom_site_aniso_U_33
_atom_site_aniso_U_23
_atom_site_aniso_U_13
_atom_site_aniso_U_12
C1 0.0210(5) 0.0190(5) 0.0141(5) 0.0062(4) 0.0054(4) 0.0063(4)
C2 0.0212(5) 0.0217(5) 0.0177(5) 0.0084(4) 0.0025(4) 0.0024(4)
C3 0.0316(6) 0.0145(5) 0.0142(5) 0.0044(4) 0.0012(4) 0.0027(4)
C4 0.0321(6) 0.0165(5) 0.0146(5) 0.0060(4) 0.0070(4) 0.0112(4)
C5 0.0222(5) 0.0180(5) 0.0143(5) 0.0074(4) 0.0054(4) 0.0084(4)
C6 0.0208(5) 0.0140(5) 0.0103(4) 0.0050(4) 0.0037(4) 0.0045(4)
C7 0.0184(5) 0.0152(5) 0.0125(5) 0.0055(4) 0.0045(4) 0.0077(4)
C8 0.0169(5) 0.0160(5) 0.0114(4) 0.0053(4) 0.0036(4) 0.0060(4)
C9 0.0184(5) 0.0164(5) 0.0150(5) 0.0073(4) 0.0054(4) 0.0061(4)
C10 0.0255(5) 0.0171(5) 0.0165(5) 0.0058(4) 0.0058(4) 0.0092(4)
C11 0.0182(5) 0.0233(5) 0.0193(5) 0.0069(4) 0.0044(4) 0.0039(4)
N1 0.0165(4) 0.0169(4) 0.0114(4) 0.0038(3) 0.0047(3) 0.0040(3)
N2 0.0166(4) 0.0181(4) 0.0154(4) 0.0064(3) 0.0060(3) 0.0042(3)
O1 0.0182(4) 0.0234(4) 0.0149(4) 0.0055(3) 0.0068(3) 0.0056(3)
O2 0.0241(4) 0.0215(4) 0.0115(3) 0.0070(3) 0.0050(3) 0.0114(3)

loop_
_atom_type_symbol
_atom_type_description
_atom_type_scat_dispersion_real
_atom_type_scat_dispersion_imag
_atom_type_scat_source
C C 0.0033 0.0016 'International Tables Vol C Tables 4.2.6.8 and 6.1.1.4'
H H 0.0000 0.0000 'International Tables Vol C Tables 4.2.6.8 and 6.1.1.4'
N N 0.0061 0.0033 'International Tables Vol C Tables 4.2.6.8 and 6.1.1.4'
O O 0.0106 0.0060 'International Tables Vol C Tables 4.2.6.8 and 6.1.1.4'

loop_
_geom_angle_atom_site_label_1
_geom_angle_atom_site_label_2
_geom_angle_atom_site_label_3
_geom_angle
C2 C1 C6 118.97(10)
C2 C1 H1 120.5
C6 C1 H1 120.5
C3 C2 C1 120.84(10)
C3 C2 H2 119.6
C1 C2 H2 119.6
C4 C3 C2 119.44(10)
C4 C3 H3 120.3
C2 C3 H3 120.3
C3 C4 C5 120.68(10)
C3 C4 H4 119.7
C5 C4 H4 119.7
C4 C5 C6 119.20(10)
C4 C5 H5 120.4
C6 C5 H5 120.4
C5 C6 C1 120.82(10)
C5 C6 N1 119.23(9)
C1 C6 N1 119.90(9)
O1 C7 N1 126.84(9)
O1 C7 C8 126.82(9)
N1 C7 C8 106.33(8)
O2 C8 C9 110.04(8)
O2 C8 C10 112.82(8)
C9 C8 C10 112.63(8)
O2 C8 C7 110.32(8)
C9 C8 C7 100.02(8)
C10 C8 C7 110.29(8)
N2 C9 C11 122.26(9)
N2 C9 C8 113.45(9)
C11 C9 C8 124.28(9)
C8 C10 H10A 109.5
C8 C10 H10B 109.5
H10A C10 H10B 109.5
C8 C10 H10C 109.5
H10A C10 H10C 109.5
H10B C10 H10C 109.5
C9 C11 H11A 109.5
C9 C11 H11B 109.5
H11A C11 H11B 109.5
C9 C11 H11C 109.5
H11A C11 H11C 109.5
H11B C11 H11C 109.5
C7 N1 C6 127.26(9)
C7 N1 N2 112.29(8)
C6 N1 N2 118.07(8)
C9 N2 N1 107.62(8)
C8 O2 H2A 109.5

loop_
_geom_bond_atom_site_label_1
_geom_bond_atom_site_label_2
_geom_bond_distance
C1 C2 1.3912(15)
C1 C6 1.3924(15)
C1 H1 0.9500
C2 C3 1.3887(16)
C2 H2 0.9500
C3 C4 1.3871(16)
C3 H3 0.9500
C4 C5 1.3908(15)
C4 H4 0.9500
C5 C6 1.3916(14)
C5 H5 0.9500
C6 N1 1.4195(13)
C7 O1 1.2245(13)
C7 N1 1.3585(13)
C7 C8 1.5339(14)
C8 O2 1.4108(12)
C8 C9 1.5104(14)
C8 C10 1.5223(14)
C9 N2 1.2837(13)
C9 C11 1.4831(14)
C10 H10A 0.9800
C10 H10B 0.9800
C10 H10C 0.9800
C11 H11A 0.9800
C11 H11B 0.9800
C11 H11C 0.9800
N1 N2 1.4277(12)
O2 H2A 0.8400

loop_
_geom_hbond_atom_site_label_D
_geom_hbond_atom_site_label_H
_geom_hbond_atom_site_label_A
_geom_hbond_distance_DH
_geom_hbond_distance_HA
_geom_hbond_distance_DA
_geom_hbond_angle_DHA
_geom_hbond_site_symmetry_A
O2 H2A O1 0.84 1.89 2.7176(10) 166.9 2_665

loop_
_geom_torsion_atom_site_label_1
_geom_torsion_atom_site_label_2
_geom_torsion_atom_site_label_3
_geom_torsion_atom_site_label_4
_geom_torsion
C6 C1 C2 C3 1.38(16)
C1 C2 C3 C4 0.57(16)
C2 C3 C4 C5 -1.86(16)
C3 C4 C5 C6 1.17(16)
C4 C5 C6 C1 0.81(15)
C4 C5 C6 N1 -176.58(9)
C2 C1 C6 C5 -2.07(15)
C2 C1 C6 N1 175.30(9)
O1 C7 C8 O2 -57.47(13)
N1 C7 C8 O2 121.04(8)
O1 C7 C8 C9 -173.35(10)
N1 C7 C8 C9 5.15(10)
O1 C7 C8 C10 67.83(13)
N1 C7 C8 C10 -113.66(9)
O2 C8 C9 N2 -120.11(10)
C10 C8 C9 N2 113.07(10)
C7 C8 C9 N2 -4.01(11)
O2 C8 C9 C11 60.81(12)
C10 C8 C9 C11 -66.01(13)
C7 C8 C9 C11 176.90(9)
O1 C7 N1 C6 11.58(17)
C8 C7 N1 C6 -166.92(9)
O1 C7 N1 N2 173.51(9)
C8 C7 N1 N2 -5.00(11)
C5 C6 N1 C7 138.32(11)
C1 C6 N1 C7 -39.10(15)
C5 C6 N1 N2 -22.70(13)
C1 C6 N1 N2 159.88(9)
C11 C9 N2 N1 -179.59(9)
C8 C9 N2 N1 1.31(12)
C7 N1 N2 C9 2.50(12)
C6 N1 N2 C9 166.25(9)
